data_1555623
loop_
_publ_author_name
'Ren, Jian'
'Shi, Xin'
'Li, Xiao-Nian'
'Li, Lai-Wei'
'Su, Jia'
'Shao, Li-Dong'
'Zhao, Qin-Shi'

_publ_section_title
;
 Synthesis of a Small-Molecule Library with Skeletal Diversity from
 Hemslecin A via the Reaction-Discovery Strategy.
;
_journal_issue 16
_journal_name_full 'Organic letters'
_journal_page_first 3948
_journal_page_last 3951
_journal_paper_doi 10.1021/acs.orglett.6b01654
_journal_volume 18
_journal_year 2016
_chemical_absolute_configuration rm
_chemical_formula_moiety 'C24 H32 O3'
_chemical_formula_sum 'C24 H32 O3'
_chemical_formula_weight 368.49
_space_group_crystal_system orthorhombic
_space_group_IT_number 19
_space_group_name_Hall 'P 2ac 2ab'
_space_group_name_H-M_alt 'P 21 21 21'
_atom_sites_solution_hydrogens geom
_atom_sites_solution_primary direct
_atom_sites_solution_secondary difmap
_audit_creation_method SHELXL-2014/7
_cell_angle_alpha 90
_cell_angle_beta 90
_cell_angle_gamma 90
_cell_formula_units_Z 4
_cell_length_a 7.9418(8)
_cell_length_b 9.0278(9)
_cell_length_c 28.012(3)
_cell_measurement_reflns_used 9911
_cell_measurement_temperature 100(2)
_cell_measurement_theta_max 30.84
_cell_measurement_theta_min 2.37
_cell_volume 2008.4(4)
_computing_cell_refinement 'Bruker SAINT'
_computing_data_collection 'Bruker APEX2'
_computing_data_reduction 'Bruker SAINT'
_computing_molecular_graphics 'Bruker SHELXTL'
_computing_publication_material 'Bruker SHELXTL'
_computing_structure_refinement 'SHELXL-2014 (Sheldrick 2014)'
_computing_structure_solution 'SHELXS-97 (Sheldrick 2008)'
_diffrn_ambient_temperature 100(2)
_diffrn_measured_fraction_theta_full 1.000
_diffrn_measured_fraction_theta_max 0.956
_diffrn_measurement_device_type 'Bruker APEX-II CCD'
_diffrn_measurement_method '\f and \w scans'
_diffrn_radiation_type MoK\a
_diffrn_radiation_wavelength 0.71073
_diffrn_reflns_av_R_equivalents 0.0262
_diffrn_reflns_av_unetI/netI 0.0256
_diffrn_reflns_Laue_measured_fraction_full 1.000
_diffrn_reflns_Laue_measured_fraction_max 0.956
_diffrn_reflns_limit_h_max 11
_diffrn_reflns_limit_h_min -11
_diffrn_reflns_limit_k_max 12
_diffrn_reflns_limit_k_min -12
_diffrn_reflns_limit_l_max 38
_diffrn_reflns_limit_l_min -37
_diffrn_reflns_number 22355
_diffrn_reflns_point_group_measured_fraction_full 0.999
_diffrn_reflns_point_group_measured_fraction_max 0.931
_diffrn_reflns_theta_full 25.242
_diffrn_reflns_theta_max 30.924
_diffrn_reflns_theta_min 1.454
_diffrn_source 'fine-focus sealed tube'
_exptl_absorpt_coefficient_mu 0.078
_exptl_absorpt_correction_type multi-scan
_exptl_absorpt_process_details sadabs
_exptl_crystal_colour colourless
_exptl_crystal_density_diffrn 1.219
_exptl_crystal_description plate
_exptl_crystal_F_000 800
_exptl_crystal_size_max 1.080
_exptl_crystal_size_mid 0.540
_exptl_crystal_size_min 0.100
_exptl_transmission_factor_max 0.7461
_exptl_transmission_factor_min 0.6847
_refine_diff_density_max 0.335
_refine_diff_density_min -0.166
_refine_diff_density_rms 0.043
_refine_ls_abs_structure_details
;
 Flack x determined using 2259 quotients [(I+)-(I-)]/[(I+)+(I-)]
 (Parsons, Flack and Wagner, Acta Cryst. B69 (2013) 249-259).
;
_refine_ls_abs_structure_Flack 0.0(3)
_refine_ls_extinction_method none
_refine_ls_goodness_of_fit_ref 1.073
_refine_ls_hydrogen_treatment constr
_refine_ls_matrix_type full
_refine_ls_number_parameters 250
_refine_ls_number_reflns 5928
_refine_ls_number_restraints 0
_refine_ls_restrained_S_all 1.073
_refine_ls_R_factor_all 0.0369
_refine_ls_R_factor_gt 0.0346
_refine_ls_shift/su_max 0.000
_refine_ls_shift/su_mean 0.000
_refine_ls_structure_factor_coef Fsqd
_refine_ls_weighting_details 'w=1/[\s^2^(Fo^2^)+(0.0508P)^2^+0.2624P] where P=(Fo^2^+2Fc^2^)/3'
_refine_ls_weighting_scheme calc
_refine_ls_wR_factor_gt 0.0875
_refine_ls_wR_factor_ref 0.0891
_reflns_Friedel_coverage 0.714
_reflns_Friedel_fraction_full 0.999
_reflns_Friedel_fraction_max 0.898
_reflns_number_gt 5624
_reflns_number_total 5928
_reflns_threshold_expression 'I > 2\s(I)'
_cod_data_source_file ol6b01654_si_006.cif
_cod_data_source_block mo_frj227_0m
_cod_original_cell_volume 2008.4(3)
_cod_database_code 1555623
_shelx_shelxl_version_number 2014/7
_shelx_space_group_comment
;
The symmetry employed for this shelxl refinement is uniquely defined
by the following loop, which should always be used as a source of
symmetry information in preference to the above space-group names.
They are only intended as comments.
;
_shelx_estimated_absorpt_t_min 0.920
_shelx_estimated_absorpt_t_max 0.992

loop_
_space_group_symop_operation_xyz
'x, y, z'
'x+1/2, -y+1/2, -z'
'-x, y+1/2, -z+1/2'
'-x+1/2, -y, z+1/2'

loop_
_atom_site_label
_atom_site_type_symbol
_atom_site_fract_x
_atom_site_fract_y
_atom_site_fract_z
_atom_site_U_iso_or_equiv
_atom_site_adp_type
_atom_site_occupancy
_atom_site_site_symmetry_order
_atom_site_calc_flag
_atom_site_refinement_flags_posn
_atom_site_refinement_flags_adp
O2 O 0.57572(15) 0.77823(12) 0.22645(4) 0.0230(2) Uani 1 1 d . .
O11 O 0.20850(13) 0.49215(11) 0.10873(4) 0.0206(2) Uani 1 1 d . .
O20 O -0.04965(14) 0.01624(12) 0.04433(4) 0.0219(2) Uani 1 1 d . .
C21 C 0.0202(2) -0.23969(17) 0.03782(6) 0.0264(3) Uani 1 1 d . .
H21A H -0.1014 -0.2526 0.0336 0.040 Uiso 1 1 calc R U
H21B H 0.0595 -0.3036 0.0638 0.040 Uiso 1 1 calc R U
H21C H 0.0784 -0.2666 0.0082 0.040 Uiso 1 1 calc R U
C20 C 0.05748(19) -0.07980(15) 0.04990(5) 0.0160(2) Uani 1 1 d . .
C17 C 0.22825(17) -0.04184(14) 0.06728(5) 0.0142(2) Uani 1 1 d . .
C13 C 0.29618(16) 0.11520(13) 0.07318(5) 0.0126(2) Uani 1 1 d . .
C14 C 0.44301(16) 0.08850(13) 0.10939(5) 0.0122(2) Uani 1 1 d . .
C8 C 0.56699(16) 0.21924(13) 0.10741(5) 0.0121(2) Uani 1 1 d . .
H8 H 0.6117 0.2225 0.0740 0.015 Uiso 1 1 calc R U
C7 C 0.72092(18) 0.19459(14) 0.14053(5) 0.0160(3) Uani 1 1 d . .
H7A H 0.6816 0.1517 0.1711 0.019 Uiso 1 1 calc R U
H7B H 0.7978 0.1221 0.1254 0.019 Uiso 1 1 calc R U
C6 C 0.81847(17) 0.33722(15) 0.15087(5) 0.0158(3) Uani 1 1 d . .
H6A H 0.9110 0.3162 0.1736 0.019 Uiso 1 1 calc R U
H6B H 0.8686 0.3754 0.1209 0.019 Uiso 1 1 calc R U
C5 C 0.70277(17) 0.45169(15) 0.17172(5) 0.0140(2) Uani 1 1 d . .
C3 C 0.74362(18) 0.58381(15) 0.19097(5) 0.0160(3) Uani 1 1 d . .
C4 C 0.91776(19) 0.64896(17) 0.19543(5) 0.0209(3) Uani 1 1 d . .
H4 H 0.9991 0.5781 0.1805 0.025 Uiso 1 1 calc R U
C29 C 0.9280(3) 0.7955(2) 0.16793(8) 0.0378(4) Uani 1 1 d . .
H29A H 0.8862 0.7808 0.1354 0.057 Uiso 1 1 calc R U
H29B H 1.0453 0.8290 0.1668 0.057 Uiso 1 1 calc R U
H29C H 0.8590 0.8703 0.1841 0.057 Uiso 1 1 calc R U
C28 C 0.9704(2) 0.6721(2) 0.24728(7) 0.0333(4) Uani 1 1 d . .
H28A H 0.8940 0.7432 0.2625 0.050 Uiso 1 1 calc R U
H28B H 1.0857 0.7106 0.2483 0.050 Uiso 1 1 calc R U
H28C H 0.9652 0.5775 0.2644 0.050 Uiso 1 1 calc R U
C2 C 0.58694(18) 0.65985(15) 0.20531(5) 0.0163(3) Uani 1 1 d . .
C1 C 0.43816(19) 0.56766(16) 0.18853(5) 0.0174(3) Uani 1 1 d . .
H1A H 0.3749 0.6203 0.1632 0.021 Uiso 1 1 calc R U
H1B H 0.3608 0.5464 0.2154 0.021 Uiso 1 1 calc R U
C10 C 0.51534(16) 0.42326(14) 0.16898(5) 0.0129(2) Uani 1 1 d . .
H10 H 0.4865 0.3403 0.1912 0.016 Uiso 1 1 calc R U
C9 C 0.47634(16) 0.37294(13) 0.11640(4) 0.0116(2) Uani 1 1 d . .
C19 C 0.54856(18) 0.49058(14) 0.08164(5) 0.0154(2) Uani 1 1 d . .
H19A H 0.4975 0.4778 0.0501 0.023 Uiso 1 1 calc R U
H19B H 0.6709 0.4783 0.0792 0.023 Uiso 1 1 calc R U
H19C H 0.5230 0.5899 0.0937 0.023 Uiso 1 1 calc R U
C11 C 0.28341(17) 0.37442(14) 0.10698(5) 0.0138(2) Uani 1 1 d . .
C12 C 0.18307(17) 0.23638(15) 0.09314(5) 0.0164(3) Uani 1 1 d . .
H12A H 0.1231 0.1983 0.1216 0.020 Uiso 1 1 calc R U
H12B H 0.0977 0.2634 0.0689 0.020 Uiso 1 1 calc R U
C15 C 0.51113(18) -0.06456(15) 0.09287(6) 0.0184(3) Uani 1 1 d . .
H15A H 0.5938 -0.0540 0.0666 0.022 Uiso 1 1 calc R U
H15B H 0.5637 -0.1194 0.1196 0.022 Uiso 1 1 calc R U
C16 C 0.35135(18) -0.13976(15) 0.07592(5) 0.0186(3) Uani 1 1 d . .
H16 H 0.3398 -0.2438 0.0719 0.022 Uiso 1 1 calc R U
C30 C 0.3715(2) 0.06505(16) 0.16030(5) 0.0187(3) Uani 1 1 d . .
H30A H 0.4602 0.0261 0.1811 0.028 Uiso 1 1 calc R U
H30B H 0.2779 -0.0056 0.1590 0.028 Uiso 1 1 calc R U
H30C H 0.3311 0.1598 0.1729 0.028 Uiso 1 1 calc R U
C18 C 0.3553(2) 0.16316(16) 0.02277(5) 0.0193(3) Uani 1 1 d . .
H18A H 0.2596 0.1607 0.0007 0.029 Uiso 1 1 calc R U
H18B H 0.4429 0.0952 0.0115 0.029 Uiso 1 1 calc R U
H18C H 0.4008 0.2640 0.0242 0.029 Uiso 1 1 calc R U

loop_
_atom_site_aniso_label
_atom_site_aniso_U_11
_atom_site_aniso_U_22
_atom_site_aniso_U_33
_atom_site_aniso_U_23
_atom_site_aniso_U_13
_atom_site_aniso_U_12
O2 0.0301(6) 0.0199(5) 0.0190(5) -0.0072(4) 0.0001(4) 0.0019(4)
O11 0.0167(5) 0.0144(4) 0.0307(6) -0.0027(4) -0.0034(4) 0.0046(4)
O20 0.0185(5) 0.0220(5) 0.0252(5) 0.0013(4) -0.0043(4) 0.0008(4)
C21 0.0258(8) 0.0198(7) 0.0335(8) -0.0062(6) -0.0094(6) -0.0031(6)
C20 0.0188(6) 0.0169(6) 0.0123(5) 0.0001(5) -0.0021(5) -0.0021(5)
C17 0.0161(6) 0.0135(5) 0.0131(6) -0.0018(4) -0.0004(5) -0.0012(5)
C13 0.0129(6) 0.0110(5) 0.0140(5) -0.0013(4) -0.0009(5) 0.0011(4)
C14 0.0123(5) 0.0107(5) 0.0135(5) -0.0002(4) -0.0002(5) 0.0010(4)
C8 0.0111(5) 0.0107(5) 0.0146(5) -0.0002(4) 0.0017(5) 0.0014(4)
C7 0.0129(6) 0.0130(5) 0.0221(6) -0.0006(5) -0.0025(5) 0.0025(4)
C6 0.0110(6) 0.0159(6) 0.0205(6) -0.0019(5) -0.0012(5) 0.0012(5)
C5 0.0134(6) 0.0162(5) 0.0126(5) 0.0004(5) 0.0006(5) -0.0004(5)
C3 0.0166(6) 0.0170(6) 0.0143(6) -0.0017(5) 0.0004(5) -0.0014(5)
C4 0.0183(7) 0.0227(7) 0.0218(7) -0.0066(5) 0.0015(5) -0.0056(5)
C29 0.0330(9) 0.0397(10) 0.0407(10) 0.0081(8) 0.0023(8) -0.0188(8)
C28 0.0224(8) 0.0509(11) 0.0268(8) -0.0042(8) -0.0062(7) -0.0053(7)
C2 0.0209(7) 0.0167(6) 0.0112(5) -0.0001(5) 0.0009(5) 0.0000(5)
C1 0.0154(6) 0.0182(6) 0.0185(6) -0.0052(5) 0.0035(5) 0.0014(5)
C10 0.0122(6) 0.0135(5) 0.0131(5) -0.0012(4) 0.0015(4) -0.0001(4)
C9 0.0119(5) 0.0101(5) 0.0129(6) -0.0002(4) 0.0009(4) 0.0011(4)
C19 0.0189(6) 0.0125(5) 0.0148(6) 0.0020(4) 0.0016(5) 0.0004(5)
C11 0.0141(6) 0.0142(5) 0.0132(5) -0.0008(4) -0.0003(5) 0.0009(5)
C12 0.0127(6) 0.0132(5) 0.0233(6) -0.0037(5) -0.0017(5) 0.0020(5)
C15 0.0157(6) 0.0118(5) 0.0279(7) -0.0024(5) -0.0033(5) 0.0033(5)
C16 0.0195(6) 0.0131(5) 0.0231(7) -0.0030(5) -0.0029(5) 0.0002(5)
C30 0.0221(7) 0.0200(6) 0.0141(6) 0.0027(5) -0.0002(5) -0.0074(5)
C18 0.0247(7) 0.0191(6) 0.0141(6) 0.0009(5) -0.0012(5) -0.0031(6)

loop_
_atom_type_symbol
_atom_type_description
_atom_type_scat_dispersion_real
_atom_type_scat_dispersion_imag
_atom_type_scat_source
C C 0.0033 0.0016 'International Tables Vol C Tables 4.2.6.8 and 6.1.1.4'
H H 0.0000 0.0000 'International Tables Vol C Tables 4.2.6.8 and 6.1.1.4'
O O 0.0106 0.0060 'International Tables Vol C Tables 4.2.6.8 and 6.1.1.4'

loop_
_geom_angle_atom_site_label_1
_geom_angle_atom_site_label_2
_geom_angle_atom_site_label_3
_geom_angle
C20 C21 H21A 109.5
C20 C21 H21B 109.5
H21A C21 H21B 109.5
C20 C21 H21C 109.5
H21A C21 H21C 109.5
H21B C21 H21C 109.5
O20 C20 C17 120.94(12)
O20 C20 C21 120.76(13)
C17 C20 C21 118.28(12)
C16 C17 C20 125.08(12)
C16 C17 C13 109.59(12)
C20 C17 C13 125.06(11)
C12 C13 C17 119.93(11)
C12 C13 C18 108.22(11)
C17 C13 C18 105.54(10)
C12 C13 C14 108.22(10)
C17 C13 C14 101.00(10)
C18 C13 C14 114.07(11)
C8 C14 C30 111.88(10)
C8 C14 C15 116.66(11)
C30 C14 C15 106.26(11)
C8 C14 C13 109.61(10)
C30 C14 C13 110.15(11)
C15 C14 C13 101.74(10)
C14 C8 C7 111.90(10)
C14 C8 C9 112.07(10)
C7 C8 C9 112.89(10)
C14 C8 H8 106.5
C7 C8 H8 106.5
C9 C8 H8 106.5
C6 C7 C8 113.05(10)
C6 C7 H7A 109.0
C8 C7 H7A 109.0
C6 C7 H7B 109.0
C8 C7 H7B 109.0
H7A C7 H7B 107.8
C5 C6 C7 110.06(11)
C5 C6 H6A 109.6
C7 C6 H6A 109.6
C5 C6 H6B 109.6
C7 C6 H6B 109.6
H6A C6 H6B 108.2
C3 C5 C6 128.11(13)
C3 C5 C10 114.03(12)
C6 C5 C10 117.77(11)
C5 C3 C2 108.49(12)
C5 C3 C4 126.78(13)
C2 C3 C4 124.67(12)
C3 C4 C28 112.54(13)
C3 C4 C29 110.10(14)
C28 C4 C29 110.21(14)
C3 C4 H4 107.9
C28 C4 H4 107.9
C29 C4 H4 107.9
C4 C29 H29A 109.5
C4 C29 H29B 109.5
H29A C29 H29B 109.5
C4 C29 H29C 109.5
H29A C29 H29C 109.5
H29B C29 H29C 109.5
C4 C28 H28A 109.5
C4 C28 H28B 109.5
H28A C28 H28B 109.5
C4 C28 H28C 109.5
H28A C28 H28C 109.5
H28B C28 H28C 109.5
O2 C2 C3 126.75(14)
O2 C2 C1 124.80(14)
C3 C2 C1 108.44(11)
C2 C1 C10 105.30(11)
C2 C1 H1A 110.7
C10 C1 H1A 110.7
C2 C1 H1B 110.7
C10 C1 H1B 110.7
H1A C1 H1B 108.8
C5 C10 C1 103.29(11)
C5 C10 C9 106.89(10)
C1 C10 C9 119.93(11)
C5 C10 H10 108.7
C1 C10 H10 108.7
C9 C10 H10 108.7
C19 C9 C11 104.60(10)
C19 C9 C10 108.51(10)
C11 C9 C10 110.53(10)
C19 C9 C8 109.40(10)
C11 C9 C8 115.38(10)
C10 C9 C8 108.22(10)
C9 C19 H19A 109.5
C9 C19 H19B 109.5
H19A C19 H19B 109.5
C9 C19 H19C 109.5
H19A C19 H19C 109.5
H19B C19 H19C 109.5
O11 C11 C12 117.80(12)
O11 C11 C9 118.79(12)
C12 C11 C9 123.34(11)
C13 C12 C11 111.80(11)
C13 C12 H12A 109.3
C11 C12 H12A 109.3
C13 C12 H12B 109.3
C11 C12 H12B 109.3
H12A C12 H12B 107.9
C16 C15 C14 101.54(11)
C16 C15 H15A 111.5
C14 C15 H15A 111.5
C16 C15 H15B 111.5
C14 C15 H15B 111.5
H15A C15 H15B 109.3
C17 C16 C15 111.84(12)
C17 C16 H16 124.1
C15 C16 H16 124.1
C14 C30 H30A 109.5
C14 C30 H30B 109.5
H30A C30 H30B 109.5
C14 C30 H30C 109.5
H30A C30 H30C 109.5
H30B C30 H30C 109.5
C13 C18 H18A 109.5
C13 C18 H18B 109.5
H18A C18 H18B 109.5
C13 C18 H18C 109.5
H18A C18 H18C 109.5
H18B C18 H18C 109.5

loop_
_geom_bond_atom_site_label_1
_geom_bond_atom_site_label_2
_geom_bond_distance
O2 C2 1.2250(17)
O11 C11 1.2189(16)
O20 C20 1.2248(18)
C21 C20 1.512(2)
C21 H21A 0.9800
C21 H21B 0.9800
C21 H21C 0.9800
C20 C17 1.481(2)
C17 C16 1.3401(19)
C17 C13 1.5259(17)
C13 C12 1.5220(18)
C13 C18 1.5498(19)
C13 C14 1.5641(18)
C14 C8 1.5380(17)
C14 C30 1.5496(19)
C14 C15 1.5543(18)
C8 C7 1.5508(19)
C8 C9 1.5834(17)
C8 H8 1.0000
C7 C6 1.5304(18)
C7 H7A 0.9900
C7 H7B 0.9900
C6 C5 1.5010(18)
C6 H6A 0.9900
C6 H6B 0.9900
C5 C3 1.3486(18)
C5 C10 1.5124(18)
C3 C2 1.477(2)
C3 C4 1.508(2)
C4 C28 1.526(2)
C4 C29 1.533(2)
C4 H4 1.0000
C29 H29A 0.9800
C29 H29B 0.9800
C29 H29C 0.9800
C28 H28A 0.9800
C28 H28B 0.9800
C28 H28C 0.9800
C2 C1 1.520(2)
C1 C10 1.5411(18)
C1 H1A 0.9900
C1 H1B 0.9900
C10 C9 1.5720(18)
C10 H10 1.0000
C9 C19 1.5507(18)
C9 C11 1.5548(18)
C19 H19A 0.9800
C19 H19B 0.9800
C19 H19C 0.9800
C11 C12 1.5292(18)
C12 H12A 0.9900
C12 H12B 0.9900
C15 C16 1.515(2)
C15 H15A 0.9900
C15 H15B 0.9900
C16 H16 0.9500
C30 H30A 0.9800
C30 H30B 0.9800
C30 H30C 0.9800
C18 H18A 0.9800
C18 H18B 0.9800
C18 H18C 0.9800

loop_
_geom_hbond_atom_site_label_D
_geom_hbond_atom_site_label_H
_geom_hbond_atom_site_label_A
_geom_hbond_distance_DH
_geom_hbond_distance_HA
_geom_hbond_distance_DA
_geom_hbond_angle_DHA
_geom_hbond_site_symmetry_A
C1 H1A O11 0.99 2.33 2.9644(18) 121.3 .
C21 H21B O11 0.98 2.53 3.470(2) 161.6 1_545
C1 H1A O11 0.99 2.33 2.9644(18) 121.3 .
C21 H21B O11 0.98 2.53 3.470(2) 161.6 1_545
C1 H1A O11 0.99 2.33 2.9644(18) 121.3 .
C21 H21B O11 0.98 2.53 3.470(2) 161.6 1_545
C21 H21B O11 0.98 2.53 3.470(2) 161.6 1_545
C1 H1A O11 0.99 2.33 2.9644(18) 121.3 .
C21 H21B O11 0.98 2.53 3.470(2) 161.6 1_545
C1 H1A O11 0.99 2.33 2.9644(18) 121.3 .
C21 H21B O11 0.98 2.53 3.470(2) 161.6 1_545
C1 H1A O11 0.99 2.33 2.9644(18) 121.3 .

loop_
_geom_torsion_atom_site_label_1
_geom_torsion_atom_site_label_2
_geom_torsion_atom_site_label_3
_geom_torsion_atom_site_label_4
_geom_torsion
O20 C20 C17 C16 177.65(14)
C21 C20 C17 C16 -4.1(2)
O20 C20 C17 C13 -8.9(2)
C21 C20 C17 C13 169.34(14)
C16 C17 C13 C12 -145.27(13)
C20 C17 C13 C12 40.43(19)
C16 C17 C13 C18 92.40(14)
C20 C17 C13 C18 -81.89(15)
C16 C17 C13 C14 -26.63(14)
C20 C17 C13 C14 159.08(12)
C12 C13 C14 C8 -72.74(13)
C17 C13 C14 C8 160.45(10)
C18 C13 C14 C8 47.76(14)
C12 C13 C14 C30 50.77(13)
C17 C13 C14 C30 -76.03(12)
C18 C13 C14 C30 171.28(11)
C12 C13 C14 C15 163.17(11)
C17 C13 C14 C15 36.36(12)
C18 C13 C14 C15 -76.33(13)
C30 C14 C8 C7 60.78(14)
C15 C14 C8 C7 -61.85(15)
C13 C14 C8 C7 -176.73(10)
C30 C14 C8 C9 -67.19(14)
C15 C14 C8 C9 170.18(11)
C13 C14 C8 C9 55.30(13)
C14 C8 C7 C6 -163.09(11)
C9 C8 C7 C6 -35.56(15)
C8 C7 C6 C5 56.03(15)
C7 C6 C5 C3 170.97(13)
C7 C6 C5 C10 -12.83(17)
C6 C5 C3 C2 178.25(13)
C10 C5 C3 C2 1.92(16)
C6 C5 C3 C4 0.9(2)
C10 C5 C3 C4 -175.38(13)
C5 C3 C4 C28 -117.21(17)
C2 C3 C4 C28 65.90(19)
C5 C3 C4 C29 119.41(17)
C2 C3 C4 C29 -57.48(19)
C5 C3 C2 O2 175.53(14)
C4 C3 C2 O2 -7.1(2)
C5 C3 C2 C1 -5.57(15)
C4 C3 C2 C1 171.80(13)
O2 C2 C1 C10 -174.23(13)
C3 C2 C1 C10 6.85(14)
C3 C5 C10 C1 2.38(16)
C6 C5 C10 C1 -174.35(11)
C3 C5 C10 C9 129.79(12)
C6 C5 C10 C9 -46.94(15)
C2 C1 C10 C5 -5.46(13)
C2 C1 C10 C9 -124.17(12)
C5 C10 C9 C19 -53.43(13)
C1 C10 C9 C19 63.44(14)
C5 C10 C9 C11 -167.59(10)
C1 C10 C9 C11 -50.72(15)
C5 C10 C9 C8 65.18(12)
C1 C10 C9 C8 -177.95(11)
C14 C8 C9 C19 -139.04(11)
C7 C8 C9 C19 93.51(13)
C14 C8 C9 C11 -21.48(15)
C7 C8 C9 C11 -148.92(11)
C14 C8 C9 C10 102.90(12)
C7 C8 C9 C10 -24.54(14)
C19 C9 C11 O11 -52.80(15)
C10 C9 C11 O11 63.80(15)
C8 C9 C11 O11 -173.02(12)
C19 C9 C11 C12 124.09(13)
C10 C9 C11 C12 -119.31(13)
C8 C9 C11 C12 3.87(18)
C17 C13 C12 C11 166.87(11)
C18 C13 C12 C11 -72.12(14)
C14 C13 C12 C11 51.96(14)
O11 C11 C12 C13 157.06(13)
C9 C11 C12 C13 -19.86(18)
C8 C14 C15 C16 -152.80(12)
C30 C14 C15 C16 81.70(13)
C13 C14 C15 C16 -33.59(13)
C20 C17 C16 C15 179.41(13)
C13 C17 C16 C15 5.12(17)
C14 C15 C16 C17 18.80(16)
